data_1572243
loop_
_publ_author_name
'Zhang, Heng-Yuan'
'Zhang, Ming'
'Zhuo, Hao'
'Yang, Hao-Yu'
'Han, Bo'
'Zheng, Yong-Hao'
'Wang, Hui'
'Lin, Hui'
'Tao, Si-Lu'
'Zheng, Cai-Jun'
'Zhang, Xiao-Hong'

_publ_section_title
;
 Unraveling non-radiative decay channels of exciplexes to construct
 efficient red emitters for organic light-emitting diodes.
;
_journal_issue 36
_journal_name_full 'Chemical science'
_journal_page_first 14651
_journal_page_last 14659
_journal_paper_doi 10.1039/d4sc03667k
_journal_volume 15
_journal_year 2024
_chemical_formula_sum 'C33 H18 N4 O'
_chemical_formula_weight 486.51
_space_group_crystal_system monoclinic
_space_group_IT_number 14
_space_group_name_Hall '-P 2ybc'
_space_group_name_H-M_alt 'P 1 21/c 1'
_atom_sites_solution_hydrogens geom
_atom_sites_solution_primary direct
_audit_creation_method
;FinalCif V118 by Daniel Kratzert, Freiburg 2024,
https://dkratzert.de/finalcif.html
;
_audit_update_record
;
2024-03-25 deposited with the CCDC.	2024-07-30 downloaded from the CCDC.
;
_cell_angle_alpha 90
_cell_angle_beta 94.685(2)
_cell_angle_gamma 90
_cell_formula_units_Z 8
_cell_length_a 16.7347(4)
_cell_length_b 32.9396(6)
_cell_length_c 9.1702(2)
_cell_measurement_reflns_used 5609
_cell_measurement_temperature 150(2)
_cell_measurement_theta_max 68.147
_cell_measurement_theta_min 2.683
_cell_volume 5038.04(19)
_computing_cell_refinement 'SAINT V8.40B'
_computing_data_collection 'Bruker BIS 8.5.0.27 Release/2023-03-20 && APEX5 2023.9-2'
_computing_data_reduction 'SAINT V8.40B'
_computing_structure_refinement 'SHELXL-2019/2 (Sheldrick, 2019)'
_computing_structure_solution 'SHELXT 2018/2 (Sheldrick, 2018)'
_diffrn_ambient_environment N~2~
_diffrn_ambient_temperature 150(2)
_diffrn_detector CPAD
_diffrn_detector_area_resol_mean 7.41
_diffrn_detector_type 'Bruker PHOTON III'
_diffrn_measured_fraction_theta_full 1.000
_diffrn_measured_fraction_theta_max 0.999
_diffrn_measurement_device 'three-circle diffractometer'
_diffrn_measurement_device_type 'Bruker D8 VENTURE dual wavelength Mo/Cu'
_diffrn_measurement_method '\w and \f scans'
_diffrn_measurement_specimen_support 'MiTeGen micromount'
_diffrn_radiation_monochromator 'mirror optics'
_diffrn_radiation_probe x-ray
_diffrn_radiation_type CuK\a
_diffrn_radiation_wavelength 1.54178
_diffrn_reflns_av_R_equivalents 0.0679
_diffrn_reflns_av_unetI/netI 0.0484
_diffrn_reflns_Laue_measured_fraction_full 1.000
_diffrn_reflns_Laue_measured_fraction_max 0.999
_diffrn_reflns_limit_h_max 20
_diffrn_reflns_limit_h_min -16
_diffrn_reflns_limit_k_max 39
_diffrn_reflns_limit_k_min -39
_diffrn_reflns_limit_l_max 11
_diffrn_reflns_limit_l_min -11
_diffrn_reflns_number 43591
_diffrn_reflns_point_group_measured_fraction_full 1.000
_diffrn_reflns_point_group_measured_fraction_max 0.999
_diffrn_reflns_theta_full 67.679
_diffrn_reflns_theta_max 68.283
_diffrn_reflns_theta_min 2.649
_diffrn_source 'microfocus sealed X-ray tube'
_diffrn_source_current 1.1
_diffrn_source_type 'Incoatec I\ms'
_diffrn_source_voltage 50.0
_exptl_absorpt_coefficient_mu 0.631
_exptl_absorpt_correction_T_max 0.7531
_exptl_absorpt_correction_T_min 0.6691
_exptl_absorpt_correction_type multi-scan
_exptl_absorpt_process_details
;SADABS-2016/2 - Bruker AXS area detector scaling and absorption correction:
Krause, L., Herbst-Irmer, R., Sheldrick G.M. & Stalke D., J. Appl. Cryst. 48
(2015) 3-10
;
_exptl_crystal_colour colourless
_exptl_crystal_density_diffrn 1.283
_exptl_crystal_description block
_exptl_crystal_F_000 2016
_exptl_crystal_size_max 0.2
_exptl_crystal_size_mid 0.1
_exptl_crystal_size_min 0.1
_refine_diff_density_max 0.279
_refine_diff_density_min -0.292
_refine_diff_density_rms 0.056
_refine_ls_extinction_coef 0.00097(9)
_refine_ls_extinction_expression Fc^*^=kFc[1+0.001xFc^2^\l^3^/sin(2\q)]^-1/4^
_refine_ls_extinction_method 'SHELXL-2019/2 (Sheldrick 2019)'
_refine_ls_goodness_of_fit_ref 0.964
_refine_ls_hydrogen_treatment constr
_refine_ls_matrix_type full
_refine_ls_number_parameters 686
_refine_ls_number_reflns 9221
_refine_ls_number_restraints 0
_refine_ls_restrained_S_all 0.964
_refine_ls_R_factor_all 0.0743
_refine_ls_R_factor_gt 0.0458
_refine_ls_shift/su_max 0.001
_refine_ls_shift/su_mean 0.000
_refine_ls_structure_factor_coef Fsqd
_refine_ls_weighting_details 'w=1/[\s^2^(Fo^2^)+(0.0744P)^2^] where P=(Fo^2^+2Fc^2^)/3'
_refine_ls_weighting_scheme calc
_refine_ls_wR_factor_gt 0.1134
_refine_ls_wR_factor_ref 0.1300
_reflns_Friedel_coverage 0.000
_reflns_number_gt 6168
_reflns_number_total 9221
_reflns_threshold_expression 'I > 2\s(I)'
_cod_data_source_file d4sc03667k2.cif
_cod_data_source_block P21c_a
_cod_depositor_comments 'Adding full bibliography for 1572243--1572245.cif.'
_cod_original_sg_symbol_H-M 'P 21/c'
_cod_database_code 1572243
_shelx_shelxl_version_number 2019/2
_shelx_space_group_comment
;
The symmetry employed for this shelxl refinement is uniquely defined
by the following loop, which should always be used as a source of
symmetry information in preference to the above space-group names.
They are only intended as comments.
;
_diffrn_measurement_ambient_temperature_device_make 'Oxford Cryostream 800'

loop_
_space_group_symop_operation_xyz
'x, y, z'
'-x, y+1/2, -z+1/2'
'-x, -y, -z'
'x, -y-1/2, z-1/2'

loop_
_atom_site_label
_atom_site_type_symbol
_atom_site_fract_x
_atom_site_fract_y
_atom_site_fract_z
_atom_site_U_iso_or_equiv
_atom_site_adp_type
_atom_site_occupancy
_atom_site_site_symmetry_order
_atom_site_calc_flag
_atom_site_refinement_flags_posn
_atom_site_refinement_flags_adp
_atom_site_refinement_flags_occupancy
_atom_site_disorder_assembly
_atom_site_disorder_group
C1_1 C 0.01045(12) 0.40304(6) 0.4626(2) 0.0356(4) Uani 1 1 d . . . . .
C2_1 C -0.04082(12) 0.36992(6) 0.4647(2) 0.0374(4) Uani 1 1 d . . . . .
H2_1 H -0.021623 0.343628 0.443242 0.045 Uiso 1 1 calc R U . . .
C3_1 C -0.11959(12) 0.37472(6) 0.4979(2) 0.0398(5) Uani 1 1 d . . . . .
H3_1 H -0.154161 0.351863 0.498975 0.048 Uiso 1 1 calc R U . . .
C4_1 C -0.14759(12) 0.41299(7) 0.5293(2) 0.0417(5) Uani 1 1 d . . . . .
C5_1 C -0.09693(14) 0.44640(7) 0.5298(3) 0.0472(5) Uani 1 1 d . . . . .
H5_1 H -0.116180 0.472630 0.552005 0.057 Uiso 1 1 calc R U . . .
C6_1 C -0.01828(13) 0.44118(6) 0.4979(3) 0.0454(5) Uani 1 1 d . . . . .
H6_1 H 0.016681 0.463931 0.500087 0.054 Uiso 1 1 calc R U . . .
C7_1 C 0.09522(12) 0.39886(5) 0.4265(2) 0.0349(4) Uani 1 1 d . . . . .
C8_1 C 0.15649(12) 0.41605(6) 0.5192(2) 0.0390(4) Uani 1 1 d . . . . .
H8_1 H 0.143681 0.431129 0.602482 0.047 Uiso 1 1 calc R U . . .
C9_1 C 0.23562(13) 0.41118(6) 0.4902(2) 0.0412(5) Uani 1 1 d . . . . .
C10_1 C 0.25623(12) 0.39140(6) 0.3633(2) 0.0387(4) Uani 1 1 d . . . . .
H10_1 H 0.310880 0.388546 0.344126 0.046 Uiso 1 1 calc R U . . .
C11_1 C 0.19580(12) 0.37601(5) 0.2659(2) 0.0352(4) Uani 1 1 d . . . . .
C12_1 C 0.11590(11) 0.37878(5) 0.3008(2) 0.0332(4) Uani 1 1 d . . . . .
C13_1 C -0.22937(14) 0.41842(7) 0.5637(3) 0.0514(6) Uani 1 1 d . . . . .
C14_1 C 0.29814(14) 0.42718(7) 0.5918(3) 0.0525(6) Uani 1 1 d . . . . .
C15_1 C 0.21423(11) 0.35783(6) 0.1243(2) 0.0366(4) Uani 1 1 d . . . . .
C16_1 C 0.18451(13) 0.37601(6) -0.0067(2) 0.0447(5) Uani 1 1 d . . . . .
H16_1 H 0.154208 0.400354 -0.004297 0.054 Uiso 1 1 calc R U . . .
C17_1 C 0.19872(15) 0.35897(7) -0.1396(3) 0.0509(5) Uani 1 1 d . . . . .
H17_1 H 0.177951 0.371483 -0.228016 0.061 Uiso 1 1 calc R U . . .
C18_1 C 0.24332(14) 0.32357(7) -0.1440(3) 0.0479(5) Uani 1 1 d . . . . .
C19_1 C 0.27425(14) 0.30557(7) -0.0152(3) 0.0525(6) Uani 1 1 d . . . . .
H19_1 H 0.305509 0.281552 -0.018191 0.063 Uiso 1 1 calc R U . . .
C20_1 C 0.25958(13) 0.32260(6) 0.1184(3) 0.0455(5) Uani 1 1 d . . . . .
H20_1 H 0.280709 0.310079 0.206644 0.055 Uiso 1 1 calc R U . . .
C21_1 C 0.04967(11) 0.31720(5) 0.2026(2) 0.0333(4) Uani 1 1 d . . . . .
C22_1 C -0.00263(12) 0.29857(6) 0.0972(2) 0.0346(4) Uani 1 1 d . . . . .
C23_1 C -0.04555(12) 0.36269(5) 0.0017(2) 0.0350(4) Uani 1 1 d . . . . .
C24_1 C 0.00419(11) 0.38297(5) 0.1078(2) 0.0316(4) Uani 1 1 d . . . . .
C25_1 C 0.25540(16) 0.30543(8) -0.2837(3) 0.0615(7) Uani 1 1 d . . . . .
C26_1 C 0.09224(12) 0.29285(6) 0.3057(2) 0.0386(4) Uani 1 1 d . . . . .
H26_1 H 0.127995 0.304889 0.379081 0.046 Uiso 1 1 calc R U . . .
C27_1 C -0.01286(13) 0.25706(6) 0.0952(2) 0.0428(5) Uani 1 1 d . . . . .
H27_1 H -0.049489 0.244900 0.023489 0.051 Uiso 1 1 calc R U . . .
C28_1 C 0.03032(14) 0.23304(6) 0.1978(2) 0.0449(5) Uani 1 1 d . . . . .
H28_1 H 0.023744 0.204391 0.196228 0.054 Uiso 1 1 calc R U . . .
C29_1 C 0.08259(13) 0.25089(6) 0.3016(2) 0.0433(5) Uani 1 1 d . . . . .
H29_1 H 0.112526 0.234441 0.371480 0.052 Uiso 1 1 calc R U . . .
C30_1 C -0.09625(12) 0.38389(6) -0.0967(2) 0.0392(5) Uani 1 1 d . . . . .
H30_1 H -0.129227 0.369697 -0.169017 0.047 Uiso 1 1 calc R U . . .
C31_1 C -0.09923(13) 0.42578(6) -0.0905(2) 0.0418(5) Uani 1 1 d . . . . .
H31_1 H -0.135039 0.440355 -0.157077 0.050 Uiso 1 1 calc R U . . .
C32_1 C -0.05003(12) 0.44638(6) 0.0126(2) 0.0390(4) Uani 1 1 d . . . . .
H32_1 H -0.051751 0.475189 0.016527 0.047 Uiso 1 1 calc R U . . .
C33_1 C 0.00208(12) 0.42508(6) 0.1109(2) 0.0360(4) Uani 1 1 d . . . . .
H33_1 H 0.036422 0.439447 0.180550 0.043 Uiso 1 1 calc R U . . .
N1_1 N -0.29430(13) 0.42322(8) 0.5911(3) 0.0718(7) Uani 1 1 d . . . . .
N2_1 N 0.34705(14) 0.43908(8) 0.6750(3) 0.0807(8) Uani 1 1 d . . . . .
N3_1 N 0.05605(9) 0.35989(4) 0.20412(17) 0.0330(3) Uani 1 1 d . . . . .
N4_1 N 0.26452(17) 0.29145(8) -0.3960(3) 0.0845(8) Uani 1 1 d . . . . .
O1_1 O -0.04562(9) 0.32059(4) -0.01114(15) 0.0411(3) Uani 1 1 d . . . . .
C1_2 C 0.49617(12) 0.54398(6) 0.8359(2) 0.0385(4) Uani 1 1 d . . . . .
C2_2 C 0.55598(13) 0.56332(6) 0.9264(2) 0.0416(5) Uani 1 1 d . . . . .
H2_2 H 0.541403 0.582902 0.995488 0.050 Uiso 1 1 calc R U . . .
C3_2 C 0.63596(13) 0.55427(6) 0.9162(2) 0.0439(5) Uani 1 1 d . . . . .
H3_2 H 0.676073 0.567809 0.977383 0.053 Uiso 1 1 calc R U . . .
C4_2 C 0.65777(13) 0.52516(6) 0.8160(2) 0.0425(5) Uani 1 1 d . . . . .
C5_2 C 0.59878(14) 0.50429(6) 0.7308(3) 0.0486(5) Uani 1 1 d . . . . .
H5_2 H 0.613325 0.483627 0.665700 0.058 Uiso 1 1 calc R U . . .
C6_2 C 0.51902(14) 0.51362(6) 0.7409(3) 0.0454(5) Uani 1 1 d . . . . .
H6_2 H 0.478992 0.499201 0.682548 0.054 Uiso 1 1 calc R U . . .
C7_2 C 0.41022(12) 0.55562(6) 0.8332(2) 0.0366(4) Uani 1 1 d . . . . .
C8_2 C 0.35150(13) 0.52579(6) 0.8334(2) 0.0391(5) Uani 1 1 d . . . . .
H8_2 H 0.366675 0.498009 0.838859 0.047 Uiso 1 1 calc R U . . .
C9_2 C 0.27109(12) 0.53618(6) 0.8257(2) 0.0374(4) Uani 1 1 d . . . . .
C10_2 C 0.24723(12) 0.57670(6) 0.8156(2) 0.0370(4) Uani 1 1 d . . . . .
H10_2 H 0.192005 0.583555 0.813284 0.044 Uiso 1 1 calc R U . . .
C11_2 C 0.30468(12) 0.60709(5) 0.8088(2) 0.0346(4) Uani 1 1 d . . . . .
C12_2 C 0.38594(12) 0.59641(5) 0.8210(2) 0.0343(4) Uani 1 1 d . . . . .
C13_2 C 0.74153(15) 0.51786(6) 0.7981(3) 0.0483(5) Uani 1 1 d . . . . .
C14_2 C 0.21196(14) 0.50416(6) 0.8234(3) 0.0443(5) Uani 1 1 d . . . . .
C15_2 C 0.28013(11) 0.65030(6) 0.7924(2) 0.0347(4) Uani 1 1 d . . . . .
C16_2 C 0.30553(12) 0.67421(6) 0.6783(2) 0.0362(4) Uani 1 1 d . . . . .
H16_2 H 0.334804 0.662087 0.605170 0.043 Uiso 1 1 calc R U . . .
C17_2 C 0.28841(12) 0.71509(6) 0.6712(2) 0.0383(4) Uani 1 1 d . . . . .
H17_2 H 0.306969 0.731259 0.595149 0.046 Uiso 1 1 calc R U . . .
C18_2 C 0.24366(12) 0.73259(6) 0.7766(2) 0.0363(4) Uani 1 1 d . . . . .
C19_2 C 0.21516(12) 0.70884(6) 0.8863(2) 0.0397(5) Uani 1 1 d . . . . .
H19_2 H 0.182912 0.720607 0.955674 0.048 Uiso 1 1 calc R U . . .
C20_2 C 0.23397(12) 0.66801(6) 0.8940(2) 0.0378(4) Uani 1 1 d . . . . .
H20_2 H 0.215048 0.651871 0.969832 0.045 Uiso 1 1 calc R U . . .
C21_2 C 0.45384(12) 0.65565(6) 0.9343(2) 0.0416(5) Uani 1 1 d . . . . .
C22_2 C 0.50359(14) 0.68948(6) 0.9202(3) 0.0515(6) Uani 1 1 d . . . . .
C23_2 C 0.53588(13) 0.66789(6) 0.6856(3) 0.0476(5) Uani 1 1 d . . . . .
C24_2 C 0.48448(12) 0.63455(6) 0.6917(2) 0.0396(5) Uani 1 1 d . . . . .
C25_2 C 0.22808(14) 0.77576(6) 0.7760(2) 0.0443(5) Uani 1 1 d . . . . .
C26_2 C 0.41624(14) 0.65118(7) 1.0621(3) 0.0504(6) Uani 1 1 d . . . . .
H26_2 H 0.384534 0.627756 1.075385 0.061 Uiso 1 1 calc R U . . .
C27_2 C 0.42421(16) 0.68063(8) 1.1718(3) 0.0639(7) Uani 1 1 d . . . . .
H27_2 H 0.397612 0.677501 1.258796 0.077 Uiso 1 1 calc R U . . .
C28_2 C 0.47130(18) 0.71441(8) 1.1524(4) 0.0704(9) Uani 1 1 d . . . . .
H28_2 H 0.476334 0.734821 1.225808 0.085 Uiso 1 1 calc R U . . .
C29_2 C 0.51100(17) 0.71866(7) 1.0273(4) 0.0674(8) Uani 1 1 d . . . . .
H29_2 H 0.543559 0.741852 1.015205 0.081 Uiso 1 1 calc R U . . .
C30_2 C 0.57661(14) 0.67498(7) 0.5632(3) 0.0581(7) Uani 1 1 d . . . . .
H30_2 H 0.612494 0.697307 0.561965 0.070 Uiso 1 1 calc R U . . .
C31_2 C 0.56574(15) 0.65005(8) 0.4428(3) 0.0601(7) Uani 1 1 d . . . . .
H31_2 H 0.594123 0.655015 0.359023 0.072 Uiso 1 1 calc R U . . .
C32_2 C 0.51343(14) 0.61786(7) 0.4448(3) 0.0533(6) Uani 1 1 d . . . . .
H32_2 H 0.504813 0.600867 0.361305 0.064 Uiso 1 1 calc R U . . .
C33_2 C 0.47313(13) 0.61011(6) 0.5686(2) 0.0434(5) Uani 1 1 d . . . . .
H33_2 H 0.437297 0.587748 0.568893 0.052 Uiso 1 1 calc R U . . .
N1_2 N 0.80756(13) 0.51308(6) 0.7796(3) 0.0587(5) Uani 1 1 d . . . . .
N2_2 N 0.16627(13) 0.47816(6) 0.8179(3) 0.0582(5) Uani 1 1 d . . . . .
N3_2 N 0.44467(10) 0.62758(5) 0.81909(19) 0.0381(4) Uani 1 1 d . . . . .
N4_2 N 0.21716(14) 0.80999(6) 0.7794(2) 0.0576(5) Uani 1 1 d . . . . .
O1_2 O 0.54749(10) 0.69499(5) 0.8006(2) 0.0606(5) Uani 1 1 d . . . . .

loop_
_atom_site_aniso_label
_atom_site_aniso_U_11
_atom_site_aniso_U_22
_atom_site_aniso_U_33
_atom_site_aniso_U_23
_atom_site_aniso_U_13
_atom_site_aniso_U_12
C1_1 0.0320(11) 0.0351(9) 0.0391(10) 0.0003(8) -0.0007(8) 0.0008(8)
C2_1 0.0371(11) 0.0352(9) 0.0393(10) 0.0019(8) 0.0002(8) 0.0010(8)
C3_1 0.0339(11) 0.0453(11) 0.0398(11) -0.0002(8) 0.0011(8) -0.0057(9)
C4_1 0.0300(11) 0.0533(12) 0.0414(11) -0.0037(9) 0.0009(8) 0.0028(9)
C5_1 0.0416(13) 0.0423(11) 0.0584(13) -0.0057(10) 0.0085(10) 0.0054(10)
C6_1 0.0390(12) 0.0366(10) 0.0615(14) -0.0058(9) 0.0095(10) -0.0019(9)
C7_1 0.0333(11) 0.0289(9) 0.0420(10) 0.0022(7) -0.0004(8) 0.0009(8)
C8_1 0.0381(11) 0.0325(9) 0.0458(11) -0.0042(8) -0.0003(9) 0.0003(8)
C9_1 0.0345(11) 0.0362(10) 0.0514(12) -0.0052(9) -0.0057(9) -0.0014(9)
C10_1 0.0296(11) 0.0341(9) 0.0518(12) 0.0011(8) -0.0010(9) 0.0006(8)
C11_1 0.0312(10) 0.0300(9) 0.0437(11) 0.0021(8) -0.0003(8) -0.0001(8)
C12_1 0.0301(10) 0.0282(9) 0.0405(10) 0.0023(7) -0.0015(8) -0.0006(8)
C13_1 0.0378(13) 0.0609(14) 0.0551(13) -0.0161(11) 0.0019(10) -0.0019(11)
C14_1 0.0360(12) 0.0514(13) 0.0690(15) -0.0211(11) -0.0024(11) 0.0030(10)
C15_1 0.0254(10) 0.0352(9) 0.0491(11) -0.0004(8) 0.0026(8) -0.0044(8)
C16_1 0.0446(13) 0.0401(10) 0.0502(12) 0.0044(9) 0.0080(10) 0.0024(9)
C17_1 0.0506(14) 0.0555(13) 0.0472(13) 0.0022(10) 0.0091(10) -0.0079(11)
C18_1 0.0407(13) 0.0505(12) 0.0541(13) -0.0075(10) 0.0141(10) -0.0159(10)
C19_1 0.0433(13) 0.0450(12) 0.0706(16) -0.0126(11) 0.0138(11) 0.0005(10)
C20_1 0.0377(12) 0.0433(11) 0.0555(13) -0.0027(9) 0.0041(10) 0.0042(9)
C21_1 0.0285(10) 0.0287(9) 0.0438(10) 0.0000(8) 0.0091(8) 0.0018(7)
C22_1 0.0346(11) 0.0330(9) 0.0365(10) -0.0025(7) 0.0047(8) 0.0010(8)
C23_1 0.0348(11) 0.0324(9) 0.0380(10) 0.0006(7) 0.0046(8) -0.0026(8)
C24_1 0.0258(9) 0.0316(9) 0.0375(10) 0.0019(7) 0.0030(7) -0.0001(7)
C25_1 0.0588(16) 0.0608(14) 0.0685(17) -0.0177(13) 0.0269(13) -0.0256(12)
C26_1 0.0338(11) 0.0368(10) 0.0453(11) 0.0020(8) 0.0045(8) 0.0027(8)
C27_1 0.0459(13) 0.0322(10) 0.0510(12) -0.0060(8) 0.0085(10) -0.0012(9)
C28_1 0.0500(13) 0.0283(9) 0.0581(13) -0.0017(9) 0.0147(10) 0.0016(9)
C29_1 0.0439(12) 0.0342(10) 0.0529(12) 0.0067(9) 0.0107(10) 0.0089(9)
C30_1 0.0389(12) 0.0408(10) 0.0372(10) 0.0030(8) -0.0013(8) -0.0042(9)
C31_1 0.0401(12) 0.0415(10) 0.0433(11) 0.0104(9) 0.0000(9) 0.0013(9)
C32_1 0.0367(11) 0.0298(9) 0.0506(12) 0.0067(8) 0.0048(9) -0.0015(8)
C33_1 0.0308(10) 0.0326(9) 0.0445(11) -0.0003(8) 0.0020(8) -0.0024(8)
N1_1 0.0372(12) 0.0879(16) 0.0911(17) -0.0332(13) 0.0108(11) -0.0012(11)
N2_1 0.0437(13) 0.0903(17) 0.1044(19) -0.0548(15) -0.0162(12) 0.0089(12)
N3_1 0.0289(8) 0.0278(7) 0.0415(9) 0.0001(6) -0.0019(7) -0.0004(6)
N4_1 0.095(2) 0.0857(17) 0.0786(17) -0.0327(14) 0.0434(15) -0.0410(15)
O1_1 0.0480(9) 0.0306(7) 0.0432(8) -0.0025(5) -0.0056(6) -0.0018(6)
C1_2 0.0378(11) 0.0293(9) 0.0478(11) 0.0034(8) -0.0004(9) 0.0024(8)
C2_2 0.0425(12) 0.0326(10) 0.0488(12) 0.0021(8) -0.0005(9) 0.0040(9)
C3_2 0.0403(12) 0.0339(10) 0.0563(13) 0.0066(9) -0.0034(10) 0.0013(9)
C4_2 0.0366(12) 0.0350(10) 0.0556(13) 0.0084(9) 0.0025(9) 0.0056(9)
C5_2 0.0448(13) 0.0382(11) 0.0627(14) -0.0047(10) 0.0044(11) 0.0069(10)
C6_2 0.0411(12) 0.0343(10) 0.0600(13) -0.0047(9) -0.0003(10) 0.0027(9)
C7_2 0.0375(11) 0.0307(9) 0.0413(10) -0.0003(8) 0.0015(8) 0.0008(8)
C8_2 0.0434(12) 0.0280(9) 0.0464(11) -0.0014(8) 0.0063(9) -0.0023(8)
C9_2 0.0402(12) 0.0315(9) 0.0407(11) -0.0043(8) 0.0040(8) -0.0057(8)
C10_2 0.0335(11) 0.0375(10) 0.0401(10) -0.0022(8) 0.0042(8) -0.0023(8)
C11_2 0.0359(11) 0.0306(9) 0.0372(10) -0.0010(7) 0.0022(8) -0.0010(8)
C12_2 0.0346(11) 0.0285(9) 0.0397(10) -0.0017(7) 0.0014(8) -0.0024(8)
C13_2 0.0429(14) 0.0363(11) 0.0651(15) 0.0057(9) 0.0008(11) 0.0066(10)
C14_2 0.0433(13) 0.0361(10) 0.0548(13) -0.0067(9) 0.0112(10) -0.0039(10)
C15_2 0.0268(10) 0.0348(9) 0.0415(10) -0.0017(8) -0.0026(8) -0.0001(8)
C16_2 0.0327(11) 0.0352(9) 0.0403(10) -0.0009(8) -0.0005(8) 0.0037(8)
C17_2 0.0370(11) 0.0361(10) 0.0410(11) 0.0040(8) -0.0012(8) 0.0032(8)
C18_2 0.0330(11) 0.0325(9) 0.0419(10) -0.0001(8) -0.0055(8) 0.0054(8)
C19_2 0.0342(11) 0.0411(10) 0.0439(11) -0.0036(9) 0.0035(9) 0.0051(9)
C20_2 0.0336(11) 0.0375(10) 0.0425(11) 0.0003(8) 0.0049(8) -0.0008(8)
C21_2 0.0344(11) 0.0306(9) 0.0572(13) -0.0051(9) -0.0129(9) 0.0065(8)
C22_2 0.0395(13) 0.0327(10) 0.0784(16) -0.0050(10) -0.0191(12) 0.0051(9)
C23_2 0.0302(11) 0.0338(10) 0.0771(16) 0.0081(10) -0.0053(10) 0.0037(9)
C24_2 0.0267(10) 0.0311(9) 0.0604(13) 0.0109(9) 0.0006(9) 0.0015(8)
C25_2 0.0480(13) 0.0406(12) 0.0435(11) 0.0028(9) -0.0013(9) 0.0092(10)
C26_2 0.0445(13) 0.0459(12) 0.0580(14) -0.0082(10) -0.0130(11) 0.0072(10)
C27_2 0.0604(16) 0.0651(16) 0.0622(16) -0.0202(12) -0.0203(12) 0.0196(13)
C28_2 0.0708(19) 0.0510(14) 0.083(2) -0.0264(14) -0.0332(16) 0.0120(13)
C29_2 0.0591(17) 0.0384(12) 0.100(2) -0.0162(13) -0.0248(16) 0.0025(11)
C30_2 0.0322(12) 0.0452(12) 0.097(2) 0.0290(13) 0.0049(12) -0.0002(10)
C31_2 0.0400(14) 0.0654(16) 0.0758(18) 0.0241(14) 0.0098(12) 0.0075(12)
C32_2 0.0426(13) 0.0570(13) 0.0604(14) 0.0136(11) 0.0055(11) 0.0075(11)
C33_2 0.0346(11) 0.0409(10) 0.0548(13) 0.0074(9) 0.0040(9) 0.0018(9)
N1_2 0.0432(13) 0.0480(11) 0.0848(15) 0.0045(10) 0.0038(10) 0.0096(9)
N2_2 0.0550(13) 0.0448(10) 0.0777(14) -0.0155(9) 0.0221(10) -0.0138(10)
N3_2 0.0331(9) 0.0280(7) 0.0527(10) -0.0019(7) -0.0003(7) -0.0027(7)
N4_2 0.0724(15) 0.0430(11) 0.0573(12) 0.0036(9) 0.0050(10) 0.0192(10)
O1_2 0.0485(10) 0.0381(8) 0.0940(13) -0.0008(8) -0.0010(9) -0.0107(7)

loop_
_atom_type_symbol
_atom_type_description
_atom_type_scat_dispersion_real
_atom_type_scat_dispersion_imag
_atom_type_scat_source
C C 0.0181 0.0091 'International Tables Vol C Tables 4.2.6.8 and 6.1.1.4'
H H 0.0000 0.0000 'International Tables Vol C Tables 4.2.6.8 and 6.1.1.4'
N N 0.0311 0.0180 'International Tables Vol C Tables 4.2.6.8 and 6.1.1.4'
O O 0.0492 0.0322 'International Tables Vol C Tables 4.2.6.8 and 6.1.1.4'

loop_
_geom_angle_atom_site_label_1
_geom_angle_atom_site_label_2
_geom_angle_atom_site_label_3
_geom_angle
_geom_angle_site_symmetry_1
_geom_angle_site_symmetry_3
_geom_angle_publ_flag
C2_1 C1_1 C6_1 118.67(19) . . ?
C2_1 C1_1 C7_1 122.09(17) . . ?
C6_1 C1_1 C7_1 119.23(17) . . ?
C3_1 C2_1 C1_1 120.88(19) . . ?
C4_1 C3_1 C2_1 119.61(19) . . ?
C3_1 C4_1 C5_1 120.4(2) . . ?
C3_1 C4_1 C13_1 120.2(2) . . ?
C5_1 C4_1 C13_1 119.4(2) . . ?
C6_1 C5_1 C4_1 119.49(19) . . ?
C5_1 C6_1 C1_1 120.9(2) . . ?
C12_1 C7_1 C8_1 118.36(19) . . ?
C12_1 C7_1 C1_1 122.13(17) . . ?
C8_1 C7_1 C1_1 119.50(18) . . ?
C9_1 C8_1 C7_1 120.20(19) . . ?
C8_1 C9_1 C10_1 121.27(18) . . ?
C8_1 C9_1 C14_1 119.3(2) . . ?
C10_1 C9_1 C14_1 119.5(2) . . ?
C11_1 C10_1 C9_1 119.21(19) . . ?
C10_1 C11_1 C12_1 119.11(18) . . ?
C10_1 C11_1 C15_1 121.15(18) . . ?
C12_1 C11_1 C15_1 119.72(17) . . ?
C7_1 C12_1 C11_1 121.61(17) . . ?
C7_1 C12_1 N3_1 120.76(17) . . ?
C11_1 C12_1 N3_1 117.63(17) . . ?
N1_1 C13_1 C4_1 179.2(3) . . ?
N2_1 C14_1 C9_1 178.2(3) . . ?
C20_1 C15_1 C16_1 118.8(2) . . ?
C20_1 C15_1 C11_1 121.55(19) . . ?
C16_1 C15_1 C11_1 119.62(17) . . ?
C17_1 C16_1 C15_1 120.7(2) . . ?
C16_1 C17_1 C18_1 120.0(2) . . ?
C19_1 C18_1 C17_1 120.0(2) . . ?
C19_1 C18_1 C25_1 120.7(2) . . ?
C17_1 C18_1 C25_1 119.3(2) . . ?
C18_1 C19_1 C20_1 120.0(2) . . ?
C19_1 C20_1 C15_1 120.5(2) . . ?
C26_1 C21_1 C22_1 118.41(17) . . ?
C26_1 C21_1 N3_1 122.30(17) . . ?
C22_1 C21_1 N3_1 119.26(16) . . ?
C27_1 C22_1 O1_1 116.99(17) . . ?
C27_1 C22_1 C21_1 121.13(18) . . ?
O1_1 C22_1 C21_1 121.88(16) . . ?
C30_1 C23_1 O1_1 116.98(17) . . ?
C30_1 C23_1 C24_1 120.91(17) . . ?
O1_1 C23_1 C24_1 122.10(17) . . ?
C33_1 C24_1 C23_1 118.51(17) . . ?
C33_1 C24_1 N3_1 122.80(17) . . ?
C23_1 C24_1 N3_1 118.66(16) . . ?
N4_1 C25_1 C18_1 179.0(4) . . ?
C21_1 C26_1 C29_1 120.18(19) . . ?
C22_1 C27_1 C28_1 120.0(2) . . ?
C29_1 C28_1 C27_1 119.60(18) . . ?
C28_1 C29_1 C26_1 120.69(19) . . ?
C23_1 C30_1 C31_1 120.10(19) . . ?
C32_1 C31_1 C30_1 119.85(19) . . ?
C31_1 C32_1 C33_1 120.18(18) . . ?
C24_1 C33_1 C32_1 120.43(18) . . ?
C24_1 N3_1 C21_1 119.32(15) . . ?
C24_1 N3_1 C12_1 121.32(14) . . ?
C21_1 N3_1 C12_1 119.34(15) . . ?
C22_1 O1_1 C23_1 117.71(14) . . ?
C6_2 C1_2 C2_2 118.4(2) . . ?
C6_2 C1_2 C7_2 119.15(18) . . ?
C2_2 C1_2 C7_2 122.41(18) . . ?
C3_2 C2_2 C1_2 120.8(2) . . ?
C2_2 C3_2 C4_2 119.9(2) . . ?
C5_2 C4_2 C3_2 119.8(2) . . ?
C5_2 C4_2 C13_2 120.3(2) . . ?
C3_2 C4_2 C13_2 119.8(2) . . ?
C6_2 C5_2 C4_2 119.9(2) . . ?
C5_2 C6_2 C1_2 121.1(2) . . ?
C8_2 C7_2 C12_2 118.43(18) . . ?
C8_2 C7_2 C1_2 120.05(17) . . ?
C12_2 C7_2 C1_2 121.40(17) . . ?
C9_2 C8_2 C7_2 120.63(18) . . ?
C8_2 C9_2 C10_2 120.79(18) . . ?
C8_2 C9_2 C14_2 118.79(18) . . ?
C10_2 C9_2 C14_2 120.39(19) . . ?
C11_2 C10_2 C9_2 119.75(19) . . ?
C10_2 C11_2 C12_2 119.03(17) . . ?
C10_2 C11_2 C15_2 120.47(18) . . ?
C12_2 C11_2 C15_2 120.49(17) . . ?
C11_2 C12_2 C7_2 121.27(17) . . ?
C11_2 C12_2 N3_2 119.03(16) . . ?
C7_2 C12_2 N3_2 119.70(17) . . ?
N1_2 C13_2 C4_2 177.4(3) . . ?
N2_2 C14_2 C9_2 177.8(2) . . ?
C20_2 C15_2 C16_2 118.98(17) . . ?
C20_2 C15_2 C11_2 119.95(18) . . ?
C16_2 C15_2 C11_2 121.03(18) . . ?
C17_2 C16_2 C15_2 120.61(19) . . ?
C16_2 C17_2 C18_2 119.56(19) . . ?
C19_2 C18_2 C17_2 120.28(17) . . ?
C19_2 C18_2 C25_2 118.96(19) . . ?
C17_2 C18_2 C25_2 120.74(19) . . ?
C20_2 C19_2 C18_2 119.67(19) . . ?
C19_2 C20_2 C15_2 120.80(19) . . ?
C26_2 C21_2 N3_2 122.60(19) . . ?
C26_2 C21_2 C22_2 118.5(2) . . ?
N3_2 C21_2 C22_2 118.9(2) . . ?
C29_2 C22_2 O1_2 117.0(2) . . ?
C29_2 C22_2 C21_2 120.7(3) . . ?
O1_2 C22_2 C21_2 122.4(2) . . ?
C30_2 C23_2 O1_2 117.6(2) . . ?
C30_2 C23_2 C24_2 120.8(2) . . ?
O1_2 C23_2 C24_2 121.6(2) . . ?
C33_2 C24_2 C23_2 117.8(2) . . ?
C33_2 C24_2 N3_2 122.49(18) . . ?
C23_2 C24_2 N3_2 119.6(2) . . ?
N4_2 C25_2 C18_2 177.9(2) . . ?
C21_2 C26_2 C27_2 120.9(2) . . ?
C28_2 C27_2 C26_2 119.2(3) . . ?
C29_2 C28_2 C27_2 120.5(2) . . ?
C22_2 C29_2 C28_2 120.2(3) . . ?
C31_2 C30_2 C23_2 120.6(2) . . ?
C30_2 C31_2 C32_2 119.5(2) . . ?
C31_2 C32_2 C33_2 120.2(3) . . ?
C24_2 C33_2 C32_2 121.0(2) . . ?
C21_2 N3_2 C24_2 119.11(17) . . ?
C21_2 N3_2 C12_2 119.98(18) . . ?
C24_2 N3_2 C12_2 120.09(16) . . ?
C22_2 O1_2 C23_2 118.04(17) . . ?

loop_
_geom_bond_atom_site_label_1
_geom_bond_atom_site_label_2
_geom_bond_distance
_geom_bond_site_symmetry_2
_geom_bond_publ_flag
C1_1 C2_1 1.389(3) . ?
C1_1 C6_1 1.393(3) . ?
C1_1 C7_1 1.489(3) . ?
C2_1 C3_1 1.386(3) . ?
C3_1 C4_1 1.383(3) . ?
C4_1 C5_1 1.389(3) . ?
C4_1 C13_1 1.441(3) . ?
C5_1 C6_1 1.382(3) . ?
C7_1 C12_1 1.397(3) . ?
C7_1 C8_1 1.397(3) . ?
C8_1 C9_1 1.381(3) . ?
C9_1 C10_1 1.401(3) . ?
C9_1 C14_1 1.443(3) . ?
C10_1 C11_1 1.389(3) . ?
C11_1 C12_1 1.403(3) . ?
C11_1 C15_1 1.485(3) . ?
C12_1 N3_1 1.425(2) . ?
C13_1 N1_1 1.146(3) . ?
C14_1 N2_1 1.141(3) . ?
C15_1 C20_1 1.390(3) . ?
C15_1 C16_1 1.397(3) . ?
C16_1 C17_1 1.379(3) . ?
C17_1 C18_1 1.387(3) . ?
C18_1 C19_1 1.384(4) . ?
C18_1 C25_1 1.443(3) . ?
C19_1 C20_1 1.387(3) . ?
C21_1 C26_1 1.391(3) . ?
C21_1 C22_1 1.393(3) . ?
C21_1 N3_1 1.410(2) . ?
C22_1 C27_1 1.378(3) . ?
C22_1 O1_1 1.383(2) . ?
C23_1 C30_1 1.377(3) . ?
C23_1 O1_1 1.392(2) . ?
C23_1 C24_1 1.398(3) . ?
C24_1 C33_1 1.388(3) . ?
C24_1 N3_1 1.409(2) . ?
C25_1 N4_1 1.150(3) . ?
C26_1 C29_1 1.392(3) . ?
C27_1 C28_1 1.387(3) . ?
C28_1 C29_1 1.372(3) . ?
C30_1 C31_1 1.382(3) . ?
C31_1 C32_1 1.381(3) . ?
C32_1 C33_1 1.392(3) . ?
C1_2 C6_2 1.400(3) . ?
C1_2 C2_2 1.400(3) . ?
C1_2 C7_2 1.487(3) . ?
C2_2 C3_2 1.382(3) . ?
C3_2 C4_2 1.397(3) . ?
C4_2 C5_2 1.390(3) . ?
C4_2 C13_2 1.444(3) . ?
C5_2 C6_2 1.380(3) . ?
C7_2 C8_2 1.390(3) . ?
C7_2 C12_2 1.405(3) . ?
C8_2 C9_2 1.385(3) . ?
C9_2 C10_2 1.394(3) . ?
C9_2 C14_2 1.445(3) . ?
C10_2 C11_2 1.393(3) . ?
C11_2 C12_2 1.400(3) . ?
C11_2 C15_2 1.486(3) . ?
C12_2 N3_2 1.422(2) . ?
C13_2 N1_2 1.142(3) . ?
C14_2 N2_2 1.146(3) . ?
C15_2 C20_2 1.387(3) . ?
C15_2 C16_2 1.403(3) . ?
C16_2 C17_2 1.377(3) . ?
C17_2 C18_2 1.394(3) . ?
C18_2 C19_2 1.389(3) . ?
C18_2 C25_2 1.445(3) . ?
C19_2 C20_2 1.382(3) . ?
C21_2 C26_2 1.383(4) . ?
C21_2 N3_2 1.403(3) . ?
C21_2 C22_2 1.403(3) . ?
C22_2 C29_2 1.372(4) . ?
C22_2 O1_2 1.382(3) . ?
C23_2 C30_2 1.380(4) . ?
C23_2 O1_2 1.383(3) . ?
C23_2 C24_2 1.399(3) . ?
C24_2 C33_2 1.386(3) . ?
C24_2 N3_2 1.410(3) . ?
C25_2 N4_2 1.143(3) . ?
C26_2 C27_2 1.396(3) . ?
C27_2 C28_2 1.383(4) . ?
C28_2 C29_2 1.379(5) . ?
C30_2 C31_2 1.376(4) . ?
C31_2 C32_2 1.376(4) . ?
C32_2 C33_2 1.391(3) . ?
